data_2217187
loop_
_publ_author_name
'Lei He'

_publ_section_title
;
 2'-(3-Hydroxybenzylidene)pyrazine-2-carbohydrazide monohydrate
;
_journal_coeditor_code LN2011
_journal_issue 1
_journal_name_full 'Acta Crystallographica Section E'
_journal_page_first o82
_journal_page_last o82
_journal_paper_doi 10.1107/S1600536807062708
_journal_volume 64
_journal_year 2008
_chemical_formula_iupac 'C12 H10 N4 O2 , H2 O'
_chemical_formula_moiety 'C12 H10 N4 O2 , H2 O'
_chemical_formula_sum 'C12 H12 N4 O3'
_chemical_formula_weight 260.26
_chemical_name_systematic
;
2'-(3-Hydroxybenzylidene)pyrazine-2-carbohydrazide monohydrate
;
_space_group_IT_number 2
_symmetry_cell_setting triclinic
_symmetry_space_group_name_Hall '-P 1'
_symmetry_space_group_name_H-M 'P -1'
_atom_sites_solution_hydrogens geom
_atom_sites_solution_primary direct
_atom_sites_solution_secondary difmap
_cell_angle_alpha 95.122(6)
_cell_angle_beta 103.169(6)
_cell_angle_gamma 99.827(7)
_cell_formula_units_Z 2
_cell_length_a 8.062(3)
_cell_length_b 8.186(3)
_cell_length_c 9.449(3)
_cell_measurement_reflns_used 658
_cell_measurement_temperature 294(2)
_cell_measurement_theta_max 22.95
_cell_measurement_theta_min 2.23
_cell_volume 592.9(4)
_computing_cell_refinement 'SMART (Bruker, 1997)'
_computing_data_collection 'SMART (Bruker, 1997)'
_computing_data_reduction 'SAINT (Bruker, 1997)'
_computing_molecular_graphics 'SHELXTL (Bruker, 1997)'
_computing_publication_material 'SHELXTL (Bruker, 1997)'
_computing_structure_refinement 'SHELXL97 (Sheldrick, 1997)'
_computing_structure_solution 'SHELXS97 (Sheldrick, 1997)'
_diffrn_ambient_temperature 294(2)
_diffrn_measured_fraction_theta_full 0.993
_diffrn_measured_fraction_theta_max 0.993
_diffrn_measurement_device_type 'Bruker CCD area-detector'
_diffrn_measurement_method '\f and \w'
_diffrn_radiation_monochromator graphite
_diffrn_radiation_source 'fine-focus sealed tube'
_diffrn_radiation_type MoK\a
_diffrn_radiation_wavelength 0.71073
_diffrn_reflns_av_R_equivalents 0.0236
_diffrn_reflns_av_sigmaI/netI 0.0705
_diffrn_reflns_limit_h_max 9
_diffrn_reflns_limit_h_min -9
_diffrn_reflns_limit_k_max 4
_diffrn_reflns_limit_k_min -9
_diffrn_reflns_limit_l_max 11
_diffrn_reflns_limit_l_min -10
_diffrn_reflns_number 3017
_diffrn_reflns_theta_full 25.00
_diffrn_reflns_theta_max 25.00
_diffrn_reflns_theta_min 2.23
_diffrn_standards_decay_% 0
_diffrn_standards_interval_count 0
_diffrn_standards_interval_time 0
_diffrn_standards_number 0
_exptl_absorpt_coefficient_mu 0.108
_exptl_absorpt_correction_T_max 0.981
_exptl_absorpt_correction_T_min 0.962
_exptl_absorpt_correction_type multi-scan
_exptl_absorpt_process_details '(SADABS; Sheldrick, 1996)'
_exptl_crystal_colour colourless
_exptl_crystal_density_diffrn 1.458
_exptl_crystal_density_method 'not measured'
_exptl_crystal_description block
_exptl_crystal_F_000 272
_exptl_crystal_size_max 0.24
_exptl_crystal_size_mid 0.22
_exptl_crystal_size_min 0.18
_refine_diff_density_max 0.197
_refine_diff_density_min -0.226
_refine_ls_extinction_method none
_refine_ls_goodness_of_fit_ref 1.018
_refine_ls_hydrogen_treatment mixed
_refine_ls_matrix_type full
_refine_ls_number_parameters 184
_refine_ls_number_reflns 2083
_refine_ls_number_restraints 0
_refine_ls_restrained_S_all 1.018
_refine_ls_R_factor_all 0.1207
_refine_ls_R_factor_gt 0.0506
_refine_ls_shift/su_max 0.000
_refine_ls_shift/su_mean 0.000
_refine_ls_structure_factor_coef Fsqd
_refine_ls_weighting_details 'calc w = 1/[\s^2^(Fo^2^)+(0.0631P)^2^] where P=(Fo^2^+2Fc^2^)/3'
_refine_ls_weighting_scheme calc
_refine_ls_wR_factor_gt 0.1087
_refine_ls_wR_factor_ref 0.1402
_reflns_number_gt 1112
_reflns_number_total 2083
_reflns_threshold_expression I>2\s(I)
_cod_data_source_file ln2011.cif
_cod_data_source_block I
_cod_original_sg_symbol_H-M P-1
_cod_database_code 2217187
_cod_database_fobs_code 2217187

loop_
_symmetry_equiv_pos_as_xyz
'x, y, z'
'-x, -y, -z'

loop_
_atom_site_type_symbol
_atom_site_label
_atom_site_fract_x
_atom_site_fract_y
_atom_site_fract_z
_atom_site_U_iso_or_equiv
_atom_site_adp_type
_atom_site_calc_flag
_atom_site_refinement_flags
_atom_site_occupancy
O O1 0.4727(3) 0.5725(3) 0.7739(2) 0.0587(7) Uani d . 1
O O2 0.0678(3) 1.0884(3) 0.3575(3) 0.0567(7) Uani d . 1
H H2 -0.014(5) 1.134(5) 0.314(4) 0.085 Uiso d . 1
N N1 0.4525(3) 0.1480(3) 0.6449(2) 0.0392(7) Uani d . 1
N N2 0.6326(3) 0.1543(3) 0.9355(3) 0.0472(7) Uani d . 1
N N3 0.3179(4) 0.4148(3) 0.5600(3) 0.0397(7) Uani d . 1
H H3 0.299(4) 0.322(4) 0.513(3) 0.048 Uiso d . 1
N N4 0.2524(3) 0.5480(3) 0.5068(3) 0.0402(7) Uani d . 1
C C1 0.5113(4) 0.0166(4) 0.6931(3) 0.0448(9) Uani d . 1
H H1 0.4921 -0.0808 0.6281 0.054 Uiso calc R 1
C C2 0.6005(4) 0.0195(4) 0.8370(3) 0.0465(9) Uani d . 1
H H2A 0.6393 -0.0760 0.8658 0.056 Uiso calc R 1
C C3 0.5740(4) 0.2865(4) 0.8871(3) 0.0444(8) Uani d . 1
H H3A 0.5930 0.3836 0.9525 0.053 Uiso calc R 1
C C4 0.4858(4) 0.2849(4) 0.7429(3) 0.0337(7) Uani d . 1
C C5 0.4252(4) 0.4375(4) 0.6954(3) 0.0398(8) Uani d . 1
C C6 0.1605(4) 0.5199(4) 0.3753(3) 0.0388(8) Uani d . 1
H H6 0.1440 0.4139 0.3235 0.047 Uiso calc R 1
C C7 0.0801(4) 0.6459(4) 0.3024(3) 0.0355(8) Uani d . 1
C C8 -0.0298(4) 0.5994(4) 0.1629(3) 0.0434(9) Uani d . 1
H H8 -0.0512 0.4892 0.1188 0.052 Uiso calc R 1
C C9 -0.1069(4) 0.7147(4) 0.0899(3) 0.0501(9) Uani d . 1
H H9 -0.1803 0.6823 -0.0034 0.060 Uiso calc R 1
C C10 -0.0764(4) 0.8785(4) 0.1537(3) 0.0450(9) Uani d . 1
H H10 -0.1286 0.9565 0.1035 0.054 Uiso calc R 1
C C11 0.0317(4) 0.9261(4) 0.2922(3) 0.0378(8) Uani d . 1
C C12 0.1093(4) 0.8114(4) 0.3664(3) 0.0385(8) Uani d . 1
H H12 0.1818 0.8444 0.4600 0.046 Uiso calc R 1
O O3 0.1948(3) 0.7733(3) 0.7579(2) 0.0590(7) Uani d D 1
H H3B 0.242(5) 0.816(4) 0.847(3) 0.088 Uiso d D 1
H H3C 0.246(5) 0.708(4) 0.708(4) 0.088 Uiso d D 1

loop_
_atom_site_aniso_label
_atom_site_aniso_U_11
_atom_site_aniso_U_22
_atom_site_aniso_U_33
_atom_site_aniso_U_12
_atom_site_aniso_U_13
_atom_site_aniso_U_23
O1 0.0769(18) 0.0433(15) 0.0455(14) 0.0237(13) -0.0117(13) -0.0016(12)
O2 0.0651(17) 0.0367(14) 0.0564(15) 0.0197(12) -0.0147(12) 0.0016(11)
N1 0.0441(16) 0.0446(17) 0.0289(14) 0.0186(14) 0.0008(12) 0.0061(13)
N2 0.0529(18) 0.0528(19) 0.0355(16) 0.0205(15) -0.0003(13) 0.0138(14)
N3 0.0492(17) 0.0342(16) 0.0355(16) 0.0202(15) 0.0004(13) 0.0076(12)
N4 0.0455(16) 0.0401(16) 0.0378(16) 0.0203(14) 0.0037(13) 0.0139(13)
C1 0.055(2) 0.044(2) 0.0365(19) 0.0190(18) 0.0060(16) 0.0072(16)
C2 0.055(2) 0.048(2) 0.040(2) 0.0218(19) 0.0064(17) 0.0158(17)
C3 0.051(2) 0.045(2) 0.0348(19) 0.0150(17) 0.0024(16) 0.0059(16)
C4 0.0332(17) 0.0430(19) 0.0275(17) 0.0159(15) 0.0051(14) 0.0083(15)
C5 0.0407(19) 0.046(2) 0.0343(19) 0.0171(17) 0.0045(16) 0.0085(17)
C6 0.047(2) 0.0365(19) 0.0335(19) 0.0132(16) 0.0068(16) 0.0080(14)
C7 0.0358(18) 0.0397(19) 0.0338(18) 0.0164(16) 0.0049(15) 0.0120(15)
C8 0.056(2) 0.0376(19) 0.0332(19) 0.0139(17) 0.0012(16) 0.0039(15)
C9 0.063(2) 0.051(2) 0.0303(18) 0.0224(19) -0.0075(16) 0.0037(16)
C10 0.051(2) 0.047(2) 0.0360(19) 0.0238(18) -0.0039(16) 0.0116(16)
C11 0.0393(19) 0.0331(19) 0.0390(19) 0.0111(16) 0.0025(15) 0.0059(15)
C12 0.0388(19) 0.042(2) 0.0324(18) 0.0129(16) -0.0016(15) 0.0079(15)
O3 0.0716(18) 0.0561(17) 0.0466(15) 0.0334(14) -0.0036(13) 0.0000(13)

loop_
_atom_type_symbol
_atom_type_description
_atom_type_scat_dispersion_real
_atom_type_scat_dispersion_imag
_atom_type_scat_source
C C 0.0033 0.0016 'International Tables Vol C Tables 4.2.6.8 and 6.1.1.4'
H H 0.0000 0.0000 'International Tables Vol C Tables 4.2.6.8 and 6.1.1.4'
N N 0.0061 0.0033 'International Tables Vol C Tables 4.2.6.8 and 6.1.1.4'
O O 0.0106 0.0060 'International Tables Vol C Tables 4.2.6.8 and 6.1.1.4'

loop_
_geom_angle_atom_site_label_1
_geom_angle_atom_site_label_2
_geom_angle_atom_site_label_3
_geom_angle
C11 O2 H2 106(3)
C1 N1 C4 116.3(3)
C2 N2 C3 115.9(3)
C5 N3 N4 119.2(3)
C5 N3 H3 117(2)
N4 N3 H3 124(2)
C6 N4 N3 115.7(3)
N1 C1 C2 122.1(3)
N1 C1 H1 118.9
C2 C1 H1 118.9
N2 C2 C1 122.1(3)
N2 C2 H2A 119.0
C1 C2 H2A 119.0
N2 C3 C4 122.4(3)
N2 C3 H3A 118.8
C4 C3 H3A 118.8
N1 C4 C3 121.3(3)
N1 C4 C5 119.0(3)
C3 C4 C5 119.7(3)
O1 C5 N3 123.6(3)
O1 C5 C4 121.7(3)
N3 C5 C4 114.7(3)
N4 C6 C7 122.9(3)
N4 C6 H6 118.5
C7 C6 H6 118.5
C8 C7 C12 118.7(3)
C8 C7 C6 118.7(3)
C12 C7 C6 122.6(3)
C9 C8 C7 120.5(3)
C9 C8 H8 119.8
C7 C8 H8 119.8
C8 C9 C10 120.4(3)
C8 C9 H9 119.8
C10 C9 H9 119.8
C9 C10 C11 119.7(3)
C9 C10 H10 120.1
C11 C10 H10 120.1
O2 C11 C12 118.5(3)
O2 C11 C10 121.2(3)
C12 C11 C10 120.3(3)
C11 C12 C7 120.4(3)
C11 C12 H12 119.8
C7 C12 H12 119.8
H3B O3 H3C 122(4)

loop_
_geom_bond_atom_site_label_1
_geom_bond_atom_site_label_2
_geom_bond_distance
O1 C5 1.224(4)
O2 C11 1.368(4)
O2 H2 0.86(4)
N1 C1 1.324(4)
N1 C4 1.336(3)
N2 C2 1.327(4)
N2 C3 1.330(4)
N3 C5 1.348(4)
N3 N4 1.376(3)
N3 H3 0.82(3)
N4 C6 1.272(3)
C1 C2 1.382(4)
C1 H1 0.9300
C2 H2A 0.9300
C3 C4 1.384(4)
C3 H3A 0.9300
C4 C5 1.486(4)
C6 C7 1.453(4)
C6 H6 0.9300
C7 C8 1.390(4)
C7 C12 1.391(4)
C8 C9 1.369(4)
C8 H8 0.9300
C9 C10 1.377(4)
C9 H9 0.9300
C10 C11 1.377(4)
C10 H10 0.9300
C11 C12 1.373(4)
C12 H12 0.9300
O3 H3B 0.86(2)
O3 H3C 0.89(2)

loop_
_geom_hbond_atom_site_label_D
_geom_hbond_atom_site_label_H
_geom_hbond_atom_site_label_A
_geom_hbond_site_symmetry_A
_geom_hbond_distance_DH
_geom_hbond_distance_HA
_geom_hbond_distance_DA
_geom_hbond_angle_DHA
O2 H2 O3 2_576 0.86(4) 1.78(4) 2.634(3) 174(4)
N3 H3 N1 . 0.82(3) 2.31(3) 2.705(3) 110(3)
N3 H3 O2 1_545 0.82(3) 2.51(3) 3.218(4) 145(3)
O3 H3B N2 2_667 0.86(2) 2.04(3) 2.873(3) 163(4)
O3 H3C N4 . 0.89(2) 2.22(3) 3.043(3) 152(3)
O3 H3C O1 . 0.89(2) 2.29(3) 2.982(3) 134(3)

loop_
_geom_torsion_atom_site_label_1
_geom_torsion_atom_site_label_2
_geom_torsion_atom_site_label_3
_geom_torsion_atom_site_label_4
_geom_torsion
C5 N3 N4 C6 176.0(3)
C4 N1 C1 C2 0.8(4)
C3 N2 C2 C1 -0.2(5)
N1 C1 C2 N2 0.0(5)
C2 N2 C3 C4 -0.3(5)
C1 N1 C4 C3 -1.3(4)
C1 N1 C4 C5 179.2(3)
N2 C3 C4 N1 1.1(5)
N2 C3 C4 C5 -179.4(3)
N4 N3 C5 O1 -2.0(5)
N4 N3 C5 C4 179.0(3)
N1 C4 C5 O1 -169.5(3)
C3 C4 C5 O1 11.0(5)
N1 C4 C5 N3 9.5(4)
C3 C4 C5 N3 -170.0(3)
N3 N4 C6 C7 179.4(3)
N4 C6 C7 C8 -174.7(3)
N4 C6 C7 C12 5.6(5)
C12 C7 C8 C9 0.3(4)
C6 C7 C8 C9 -179.4(3)
C7 C8 C9 C10 0.0(5)
C8 C9 C10 C11 -0.3(5)
C9 C10 C11 O2 178.6(3)
C9 C10 C11 C12 0.2(5)
O2 C11 C12 C7 -178.2(3)
C10 C11 C12 C7 0.2(5)
C8 C7 C12 C11 -0.5(4)
C6 C7 C12 C11 179.2(3)

loop_
_cod_related_entry_id
_cod_related_entry_database
_cod_related_entry_code
1 ChemSpider 21195761
